data_7131282
loop_
_publ_author_name
'Zhang, Jia'
'Li, Songyi'
'Fang, Huayi'

_publ_section_title
;
 C-H bond activations by the
 HO&#x2d9;/(Salophen<sup><i>t</i>-Bu</sup>)Co(II) radical pair generated
 <i>via</i> homolysis of a terminal Co(III)-OH bond.
;
_journal_issue 22
_journal_name_full 'Chemical communications (Cambridge, England)'
_journal_page_first 3245
_journal_page_last 3248
_journal_paper_doi 10.1039/d3cc00146f
_journal_volume 59
_journal_year 2023
_chemical_formula_moiety 'C32 H37 Co N2 O3.187'
_chemical_formula_sum 'C32 H37 Co N2 O3.187'
_chemical_formula_weight 560.619
_space_group_crystal_system triclinic
_space_group_IT_number 2
_space_group_name_Hall '-P 1'
_space_group_name_H-M_alt 'P -1'
_symmetry_Int_Tables_number 2
_atom_sites_solution_primary dual
_audit_creation_date 2022-10-14
_audit_creation_method
;
Olex2 1.5
(compiled 2021.11.18 svn.ra9532c28 for OlexSys, GUI svn.r6429)
;
_audit_update_record
;
2022-11-20 deposited with the CCDC.	2023-02-15 downloaded from the CCDC.
;
_cell_angle_alpha 79.770(2)
_cell_angle_beta 73.532(2)
_cell_angle_gamma 71.813(2)
_cell_formula_units_Z 2
_cell_length_a 8.8330(2)
_cell_length_b 12.9871(4)
_cell_length_c 13.3740(4)
_cell_measurement_reflns_used 6930
_cell_measurement_temperature 293(2)
_cell_measurement_theta_max 75.7330
_cell_measurement_theta_min 5.6660
_cell_volume 1391.06(7)
_computing_cell_refinement 'CrysAlisPro 1.171.40.84a (Rigaku OD, 2020)'
_computing_data_collection 'CrysAlisPro 1.171.40.84a (Rigaku OD, 2020)'
_computing_data_reduction 'CrysAlisPro 1.171.40.84a (Rigaku OD, 2020)'
_computing_molecular_graphics 'Olex2 1.5 (Dolomanov et al., 2009)'
_computing_publication_material 'Olex2 1.5 (Dolomanov et al., 2009)'
_computing_structure_refinement 'olex2.refine 1.5 (Bourhis et al., 2015)'
_computing_structure_solution 'SHELXT 2014/4 (Sheldrick, 2014)'
_diffrn_ambient_environment N~2~
_diffrn_ambient_temperature 293(2)
_diffrn_detector 'Hybrid Pixel Array Detector'
_diffrn_detector_area_resol_mean 10.0000
_diffrn_measured_fraction_theta_full 0.9813
_diffrn_measured_fraction_theta_max 0.9362
_diffrn_measurement_details
;
List of Runs (angles in degrees, time in seconds):

  # Type    Start    End  Width  t~exp~   \w     \q     \k     \f   Frames
#--------------------------------------------------------------------------
  1  \w    -47.00 -20.00   0.50    1.00    --    0.00 -70.00  23.00   54
  2  \w    -13.00  27.00   0.50    1.00    --    0.00  70.00 155.00   80
  3  \w     51.00 127.00   0.50    2.50    --  101.30 -70.00  23.00  152
  4  \w     78.00 180.00   0.50    2.50    --  101.30  70.00 155.00  204
  5  \w    -35.00  38.00   0.50    1.00    --    0.00  82.00-150.00  146
  6  \w    -15.00  30.00   0.50    1.00    --    0.00 -70.00  23.00   90
  7  \w    -24.00  83.00   0.50    1.00    --    0.00  38.00  30.00  214
  8  \w     75.00 127.00   0.50    2.50    --  101.30 -38.00-180.00  104
  9  \w     48.00 137.00   0.50    2.50    --  101.30 -82.00 -60.00  178
 10  \w     13.00  87.00   0.50    2.50    --  101.30 -19.00 -60.00  148
 11  \w     15.00  42.00   0.50    2.50    --  101.30 -82.00 -60.00   54
 12  \w     66.00 190.00   0.50    2.50    --  101.30  19.00 -60.00  248
 13  \w     17.00 137.00   0.50    2.50    --  101.30 -82.00  60.00  240
 14  \w    113.00 138.00   0.50    2.50    --  101.30 -19.00 -60.00   50
 15  \w     18.00 129.00   0.50    2.50    --  101.30 -82.00-150.00  222
 16  \w     14.00  71.00   0.50    2.50    --  101.30 -38.00-180.00  114
;
_diffrn_measurement_device 'four-circle diffractometer'
_diffrn_measurement_device_type 'XtaLAB AFC12 (RINC): Kappa single'
_diffrn_measurement_method '\w scans'
_diffrn_orient_matrix_type 'CrysAlisPro convention (1999,Acta A55,543-557)'
_diffrn_orient_matrix_UB_11 -0.1034066000
_diffrn_orient_matrix_UB_12 0.1199515000
_diffrn_orient_matrix_UB_13 0.0007485000
_diffrn_orient_matrix_UB_21 0.0572306000
_diffrn_orient_matrix_UB_22 0.0108214000
_diffrn_orient_matrix_UB_23 0.0953077000
_diffrn_orient_matrix_UB_31 0.1478699000
_diffrn_orient_matrix_UB_32 0.0351453000
_diffrn_orient_matrix_UB_33 -0.0740516000
_diffrn_radiation_monochromator mirror
_diffrn_radiation_probe x-ray
_diffrn_radiation_type 'Cu K\a'
_diffrn_radiation_wavelength 1.54184
_diffrn_reflns_av_R_equivalents 0.0329
_diffrn_reflns_av_unetI/netI 0.0407
_diffrn_reflns_Laue_measured_fraction_full 0.9813
_diffrn_reflns_Laue_measured_fraction_max 0.9362
_diffrn_reflns_limit_h_max 11
_diffrn_reflns_limit_h_min -10
_diffrn_reflns_limit_k_max 16
_diffrn_reflns_limit_k_min -14
_diffrn_reflns_limit_l_max 16
_diffrn_reflns_limit_l_min -16
_diffrn_reflns_number 11798
_diffrn_reflns_point_group_measured_fraction_full 0.9813
_diffrn_reflns_point_group_measured_fraction_max 0.9362
_diffrn_reflns_theta_full 67.6840
_diffrn_reflns_theta_max 75.72
_diffrn_reflns_theta_min 4.75
_diffrn_source 'Rotating-anode X-ray tube (dual wavelength)'
_diffrn_source_type 'Rigaku (Cu) X-ray DW Source'
_exptl_absorpt_coefficient_mu 5.117
_exptl_absorpt_correction_T_max 1.00000
_exptl_absorpt_correction_T_min 0.58684
_exptl_absorpt_correction_type multi-scan
_exptl_absorpt_process_details
;
CrysAlisPro 1.171.40.84a (Rigaku Oxford Diffraction, 2020)
Empirical absorption correction using spherical harmonics,
implemented in SCALE3 ABSPACK scaling algorithm.
;
_exptl_crystal_colour organge
_exptl_crystal_density_diffrn 1.338
_exptl_crystal_description block
_exptl_crystal_F_000 589.298
_exptl_crystal_size_max 0.2
_exptl_crystal_size_mid 0.1
_exptl_crystal_size_min 0.05
_refine_diff_density_max 0.4823
_refine_diff_density_min -0.3851
_refine_diff_density_rms 0.0609
_refine_ls_d_res_high 0.7955
_refine_ls_d_res_low 9.3161
_refine_ls_goodness_of_fit_ref 1.0375
_refine_ls_hydrogen_treatment constr
_refine_ls_matrix_type full
_refine_ls_number_constraints 62
_refine_ls_number_parameters 361
_refine_ls_number_reflns 5419
_refine_ls_number_restraints 0
_refine_ls_restrained_S_all 1.0375
_refine_ls_R_factor_all 0.0428
_refine_ls_R_factor_gt 0.0408
_refine_ls_shift/su_max 0.0008
_refine_ls_shift/su_mean 0.0001
_refine_ls_structure_factor_coef Fsqd
_refine_ls_weighting_details 'w=1/[\s^2^(Fo^2^)+(0.1P)^2^] where P=(Fo^2^+2Fc^2^)/3'
_refine_ls_weighting_scheme calc
_refine_ls_wR_factor_gt 0.1239
_refine_ls_wR_factor_ref 0.1255
_reflns_Friedel_coverage 0.0
_reflns_limit_h_max 11
_reflns_limit_h_min -10
_reflns_limit_k_max 16
_reflns_limit_k_min -15
_reflns_limit_l_max 16
_reflns_limit_l_min 0
_reflns_number_gt 5152
_reflns_number_total 5419
_reflns_threshold_expression I>=2u(I)
_cod_data_source_file d3cc00146f3.cif
_cod_data_source_block exp_2129
_cod_depositor_comments 'Adding full bibliography for 7131278--7131282.cif.'
_cod_database_code 7131282
_olex2_refinement_description
;
1. Fixed Uiso
 At 1.2 times of:
  All C(H) groups, All C(H,H) groups
 At 1.5 times of:
  All C(H,H,H) groups
2. Others
 Sof(H00c)=Sof(H00d)=1-FVAR(1)
 Sof(O004)=Sof(H01a)=Sof(H01b)=FVAR(1)
3.a Secondary CH2 refined with riding coordinates:
 C00L(H00a,H00b), C00M(H00c,H00d), C010(H01a,H01b)
3.b Aromatic/amide H refined with riding coordinates:
 C009(H009), C00E(H00E), C00F(H00F), C00G(H00G), C00H(H00H), C00I(H00I),
 C00J(H00J), C00N(H00N), C00O(H00O), C00R(H00R), C00T(H00T), C00V(H00V)
3.c Idealised Me refined as rotating group:
 C00S(H00k,H00l,H00m), C00U(H00p,H00q,H00s), C00W(H00u,H00w,H00x), C00X(H00y,H,
 Ha), C00Z(H00z,Hb,Hc), C011(H01c,H01d,H01e), C012(H01f,H01g,H01h)
;
_olex2_submission_special_instructions 'No special instructions were received'
_oxdiff_exptl_absorpt_empirical_details
;
Empirical correction (ABSPACK) includes:
- Absorption correction using spherical harmonics
- Frame scaling
;
_oxdiff_exptl_absorpt_empirical_full_max 1.596
_oxdiff_exptl_absorpt_empirical_full_min 0.682

loop_
_space_group_symop_id
_space_group_symop_operation_xyz
1 x,y,z
2 -x,-y,-z

loop_
_atom_site_label
_atom_site_type_symbol
_atom_site_fract_x
_atom_site_fract_y
_atom_site_fract_z
_atom_site_U_iso_or_equiv
_atom_site_adp_type
_atom_site_occupancy
_atom_site_refinement_flags_posn
_atom_site_disorder_group
Co01 Co 0.50413(3) 0.59248(2) 0.26845(2) 0.01828(12) Uani 1.000000 . .
O002 O 0.57646(17) 0.64489(10) 0.36405(10) 0.0213(3) Uani 1.000000 . .
O003 O 0.36697(17) 0.73379(10) 0.25428(11) 0.0226(3) Uani 1.000000 . .
O004 O 0.80817(18) 0.47878(12) 0.05125(11) 0.0286(5) Uani 0.975(6) . 1
N005 N 0.6044(2) 0.44564(13) 0.30611(12) 0.0205(3) Uani 1.000000 . .
N006 N 0.4208(2) 0.53700(13) 0.18153(12) 0.0210(3) Uani 1.000000 . .
C007 C 0.2637(2) 0.77329(15) 0.19446(14) 0.0223(4) Uani 1.000000 . .
C008 C 0.5850(2) 0.37200(15) 0.24653(14) 0.0214(4) Uani 1.000000 . .
C009 C 0.6663(2) 0.40937(15) 0.38806(15) 0.0220(4) Uani 1.000000 . .
H009 H 0.6902(2) 0.33478(15) 0.40758(15) 0.0264(4) Uiso 1.000000 R .
C00A C 0.7158(2) 0.64777(15) 0.49112(15) 0.0221(4) Uani 1.000000 . .
C00B C 0.6617(2) 0.58986(15) 0.43102(15) 0.0213(4) Uani 1.000000 . .
C00C C 0.6998(2) 0.47413(15) 0.44943(15) 0.0214(4) Uani 1.000000 . .
C00D C 0.4842(2) 0.42279(15) 0.17777(15) 0.0222(4) Uani 1.000000 . .
C00E C 0.7903(2) 0.58804(17) 0.56899(15) 0.0246(4) Uani 1.000000 . .
H00E H 0.8234(2) 0.62481(17) 0.60893(15) 0.0295(5) Uiso 1.000000 R .
C00F C 0.7761(2) 0.41787(16) 0.53197(14) 0.0233(4) Uani 1.000000 . .
H00F H 0.7966(2) 0.34265(16) 0.54525(14) 0.0279(5) Uiso 1.000000 R .
C00G C 0.3122(2) 0.59428(16) 0.12913(15) 0.0239(4) Uani 1.000000 . .
H00G H 0.2847(2) 0.55748(16) 0.08627(15) 0.0287(5) Uiso 1.000000 R .
C00H C 0.6596(2) 0.26065(16) 0.24948(16) 0.0255(4) Uani 1.000000 . .
H00H H 0.7307(2) 0.22755(16) 0.29282(16) 0.0306(5) Uiso 1.000000 R .
C00I C 0.4542(3) 0.36065(17) 0.11417(16) 0.0269(4) Uani 1.000000 . .
H00I H 0.3876(3) 0.39372(17) 0.06806(16) 0.0323(5) Uiso 1.000000 R .
C00J C 0.8191(2) 0.47396(17) 0.59144(15) 0.0250(4) Uani 1.000000 . .
H00J H 0.8669(2) 0.43761(17) 0.64618(15) 0.0299(5) Uiso 1.000000 R .
C00K C 0.2331(2) 0.70679(16) 0.13185(15) 0.0237(4) Uani 1.000000 . .
C00L C 0.6765(2) 0.63105(16) 0.14868(15) 0.0251(4) Uani 1.000000 . .
H00a H 0.6298(2) 0.66575(16) 0.08956(15) 0.0301(5) Uiso 1.000000 R .
H00b H 0.7220(2) 0.68138(16) 0.16825(15) 0.0301(5) Uiso 1.000000 R .
C00M C 0.8056(2) 0.53074(16) 0.12024(15) 0.0248(4) Uani 1.000000 . .
H00c H 0.7535(2) 0.47296(16) 0.12944(15) 0.0298(5) Uiso 0.025(6) R 2
H00d H 0.8575(2) 0.54095(16) 0.04626(15) 0.0298(5) Uiso 0.025(6) R 2
C00N C 0.5247(3) 0.24961(17) 0.12068(17) 0.0307(5) Uani 1.000000 . .
H00N H 0.5031(3) 0.20774(17) 0.07959(17) 0.0368(5) Uiso 1.000000 R .
C00O C 0.0270(3) 0.85896(18) 0.07441(18) 0.0328(5) Uani 1.000000 . .
H00O H -0.0535(3) 0.88808(18) 0.03697(18) 0.0393(6) Uiso 1.000000 R .
C00P C 0.6967(3) 0.77051(16) 0.46522(16) 0.0254(4) Uani 1.000000 . .
C00Q C 0.1767(3) 0.88649(16) 0.19197(17) 0.0286(4) Uani 1.000000 . .
C00R C 0.6273(3) 0.19907(16) 0.18731(17) 0.0295(4) Uani 1.000000 . .
H00R H 0.6744(3) 0.12411(16) 0.19029(17) 0.0354(5) Uiso 1.000000 R .
C00S C 0.7625(3) 0.81400(18) 0.53928(18) 0.0336(5) Uani 1.000000 . .
H00k H 0.7019(15) 0.8021(13) 0.6102(2) 0.0504(7) Uiso 1.000000 GR .
H00l H 0.8766(6) 0.7765(10) 0.5330(10) 0.0504(7) Uiso 1.000000 GR .
H00m H 0.750(2) 0.8906(3) 0.5209(9) 0.0504(7) Uiso 1.000000 GR .
C00T C 0.1132(3) 0.75232(17) 0.07248(16) 0.0284(4) Uani 1.000000 . .
H00T H 0.0936(3) 0.70873(17) 0.03205(16) 0.0341(5) Uiso 1.000000 R .
C00U C 0.5158(3) 0.83545(16) 0.47682(17) 0.0286(4) Uani 1.000000 . .
H00p H 0.4687(6) 0.8084(9) 0.4341(10) 0.0429(6) Uiso 1.000000 GR .
H00q H 0.4570(5) 0.8277(11) 0.5488(3) 0.0429(6) Uiso 1.000000 GR .
H00s H 0.5086(3) 0.9110(3) 0.4548(13) 0.0429(6) Uiso 1.000000 GR .
C00V C 0.0601(3) 0.92493(17) 0.13336(18) 0.0336(5) Uani 1.000000 . .
H00V H 0.0010(3) 0.99805(17) 0.13309(18) 0.0403(6) Uiso 1.000000 R .
C00W C 0.7948(3) 0.79204(17) 0.35278(17) 0.0313(5) Uani 1.000000 . .
H00u H 0.9087(4) 0.7536(11) 0.3465(4) 0.0470(7) Uiso 1.000000 GR .
H00w H 0.7537(14) 0.7673(13) 0.3049(2) 0.0470(7) Uiso 1.000000 GR .
H00x H 0.7834(17) 0.8687(2) 0.3366(5) 0.0470(7) Uiso 1.000000 GR .
C00X C 0.3905(3) 0.95934(19) 0.2246(2) 0.0387(5) Uani 1.000000 . .
H00y H 0.4568(4) 0.8861(3) 0.2360(15) 0.0580(8) Uiso 1.000000 GR .
H H 0.4202(7) 0.9852(15) 0.1519(4) 0.0580(8) Uiso 1.000000 GR .
Ha H 0.4085(6) 1.0054(13) 0.2663(11) 0.0580(8) Uiso 1.000000 GR .
C00Y C 0.2081(3) 0.96152(17) 0.2560(2) 0.0348(5) Uani 1.000000 . .
C00Z C 0.1545(3) 0.92511(19) 0.37309(19) 0.0370(5) Uani 1.000000 . .
H00z H 0.0390(5) 0.9312(15) 0.3918(4) 0.0555(8) Uiso 1.000000 GR .
Hb H 0.2146(17) 0.8508(5) 0.3872(3) 0.0555(8) Uiso 1.000000 GR .
Hc H 0.176(2) 0.9706(10) 0.4135(2) 0.0555(8) Uiso 1.000000 GR .
C010 C 0.9393(3) 0.49209(19) 0.17930(17) 0.0339(5) Uani 1.000000 . .
H01a H 1.0178(3) 0.53423(19) 0.15024(17) 0.0407(6) Uiso 0.975(6) R 1
H01b H 0.8904(3) 0.50690(19) 0.25181(17) 0.0407(6) Uiso 0.975(6) R 1
C011 C 1.0309(3) 0.3721(2) 0.1766(2) 0.0408(5) Uani 1.000000 . .
H01c H 0.9547(5) 0.3294(2) 0.2059(14) 0.0611(8) Uiso 1.000000 GR .
H01d H 1.084(2) 0.3570(4) 0.1054(2) 0.0611(8) Uiso 1.000000 GR .
H01e H 1.1117(17) 0.3541(4) 0.2167(13) 0.0611(8) Uiso 1.000000 GR .
C012 C 0.1090(4) 1.0803(2) 0.2375(3) 0.0608(9) Uani 1.000000 . .
H01f H 0.140(2) 1.1057(7) 0.1648(5) 0.0912(13) Uiso 1.000000 GR .
H01g H -0.0061(5) 1.0851(4) 0.257(2) 0.0912(13) Uiso 1.000000 GR .
H01h H 0.131(3) 1.1244(4) 0.2794(17) 0.0912(13) Uiso 1.000000 GR .
O0 O 0.9682(9) 0.5374(6) 0.2312(5) 0.033(3) Uani 0.212(7) . 2

loop_
_atom_site_aniso_label
_atom_site_aniso_U_11
_atom_site_aniso_U_22
_atom_site_aniso_U_33
_atom_site_aniso_U_12
_atom_site_aniso_U_13
_atom_site_aniso_U_23
Co01 0.02253(18) 0.01757(17) 0.01682(17) -0.00543(11) -0.00754(12) -0.00275(11)
O002 0.0262(7) 0.0208(6) 0.0197(6) -0.0058(5) -0.0095(5) -0.0037(5)
O003 0.0271(7) 0.0201(6) 0.0223(6) -0.0049(5) -0.0107(5) -0.0016(5)
O004 0.0315(9) 0.0339(9) 0.0246(8) -0.0105(6) -0.0088(6) -0.0079(6)
N005 0.0235(8) 0.0219(7) 0.0185(7) -0.0081(6) -0.0054(6) -0.0043(6)
N006 0.0233(8) 0.0221(8) 0.0180(7) -0.0065(6) -0.0043(6) -0.0038(6)
C007 0.0244(9) 0.0245(9) 0.0188(9) -0.0069(7) -0.0075(7) 0.0002(7)
C008 0.0235(9) 0.0235(9) 0.0185(8) -0.0090(7) -0.0027(7) -0.0051(7)
C009 0.0223(9) 0.0207(8) 0.0214(9) -0.0048(7) -0.0039(7) -0.0021(7)
C00A 0.0212(9) 0.0262(9) 0.0206(9) -0.0071(7) -0.0052(7) -0.0051(7)
C00B 0.0212(9) 0.0249(9) 0.0186(8) -0.0068(7) -0.0049(7) -0.0032(7)
C00C 0.0198(9) 0.0258(9) 0.0181(8) -0.0055(7) -0.0043(7) -0.0033(7)
C00D 0.0240(9) 0.0244(9) 0.0192(9) -0.0083(7) -0.0038(7) -0.0044(7)
C00E 0.0223(9) 0.0342(10) 0.0197(9) -0.0093(8) -0.0057(7) -0.0057(7)
C00F 0.0225(9) 0.0267(9) 0.0189(9) -0.0057(7) -0.0051(7) 0.0001(7)
C00G 0.0285(10) 0.0289(10) 0.0175(9) -0.0107(8) -0.0072(8) -0.0031(7)
C00H 0.0261(10) 0.0246(9) 0.0254(9) -0.0064(8) -0.0052(8) -0.0041(7)
C00I 0.0315(10) 0.0297(10) 0.0237(10) -0.0115(8) -0.0077(8) -0.0060(8)
C00J 0.0207(9) 0.0337(10) 0.0193(9) -0.0062(7) -0.0061(7) 0.0001(7)
C00K 0.0281(10) 0.0256(9) 0.0184(9) -0.0075(7) -0.0086(8) -0.0001(7)
C00L 0.0299(10) 0.0263(9) 0.0210(9) -0.0103(8) -0.0070(8) -0.0013(7)
C00M 0.0274(10) 0.0285(9) 0.0213(9) -0.0137(8) -0.0037(8) -0.0024(7)
C00N 0.0373(11) 0.0316(10) 0.0282(10) -0.0135(9) -0.0060(9) -0.0120(8)
C00O 0.0361(11) 0.0323(10) 0.0320(11) -0.0072(9) -0.0193(9) 0.0053(8)
C00P 0.0304(10) 0.0254(9) 0.0252(9) -0.0105(8) -0.0086(8) -0.0066(7)
C00Q 0.0322(11) 0.0238(9) 0.0313(11) -0.0072(8) -0.0122(9) 0.0000(8)
C00R 0.0364(11) 0.0224(9) 0.0305(10) -0.0102(8) -0.0049(9) -0.0065(8)
C00S 0.0414(12) 0.0321(10) 0.0370(12) -0.0146(9) -0.0162(10) -0.0090(9)
C00T 0.0332(11) 0.0330(10) 0.0238(10) -0.0104(9) -0.0147(9) 0.0000(8)
C00U 0.0337(11) 0.0241(9) 0.0306(10) -0.0072(8) -0.0106(9) -0.0062(8)
C00V 0.0371(12) 0.0260(10) 0.0381(12) -0.0040(9) -0.0182(10) 0.0023(9)
C00W 0.0357(11) 0.0316(10) 0.0314(11) -0.0175(9) -0.0050(9) -0.0054(8)
C00X 0.0521(14) 0.0301(11) 0.0423(13) -0.0201(10) -0.0193(11) 0.0035(9)
C00Y 0.0397(12) 0.0224(10) 0.0467(13) -0.0030(9) -0.0227(11) -0.0047(9)
C00Z 0.0307(11) 0.0406(12) 0.0428(13) -0.0048(9) -0.0092(10) -0.0205(10)
C010 0.0311(11) 0.0472(13) 0.0253(10) -0.0150(10) -0.0047(9) -0.0041(9)
C011 0.0317(12) 0.0452(13) 0.0417(13) -0.0088(10) -0.0107(10) 0.0045(10)
C012 0.080(2) 0.0249(11) 0.092(2) 0.0024(12) -0.0580(19) -0.0129(13)
O0 0.040(5) 0.052(5) 0.020(4) -0.025(4) -0.011(3) -0.008(3)

loop_
_atom_type_symbol
_atom_type_scat_dispersion_real
_atom_type_scat_dispersion_imag
_atom_type_scat_Cromer_Mann_a1
_atom_type_scat_Cromer_Mann_a2
_atom_type_scat_Cromer_Mann_a3
_atom_type_scat_Cromer_Mann_a4
_atom_type_scat_Cromer_Mann_b1
_atom_type_scat_Cromer_Mann_b2
_atom_type_scat_Cromer_Mann_b3
_atom_type_scat_Cromer_Mann_b4
_atom_type_scat_Cromer_Mann_c
_atom_type_scat_source
_atom_type_scat_dispersion_source
C 0.01920 0.00962 2.31000 1.02000 1.58860 0.86500 20.84390 10.20750 0.56870 51.65120 0.21560 'International Tables Volume C Table 6.1.1.4 (pp. 500-502)' 'Henke, Gullikson and Davis, At. Data and Nucl. Data Tables, 1993, 54, 2'
Co -2.41038 3.56695 12.28410 7.34090 4.00340 2.34880 4.27910 0.27840 13.53590 71.16920 1.01180 'International Tables Volume C Table 6.1.1.4 (pp. 500-502)' 'Henke, Gullikson and Davis, At. Data and Nucl. Data Tables, 1993, 54, 2'
H 0.00000 0.00000 0.49300 0.32291 0.14019 0.04081 10.51090 26.12570 3.14236 57.79970 0.00304 'International Tables Volume C Table 6.1.1.4 (pp. 500-502)' 'Henke, Gullikson and Davis, At. Data and Nucl. Data Tables, 1993, 54, 2'
N 0.03256 0.01839 12.21260 3.13220 2.01250 1.16630 0.00570 9.89330 28.99750 0.58260 -11.52900 'International Tables Volume C Table 6.1.1.4 (pp. 500-502)' 'Henke, Gullikson and Davis, At. Data and Nucl. Data Tables, 1993, 54, 2'
O 0.05239 0.03377 3.04850 2.28680 1.54630 0.86700 13.27710 5.70110 0.32390 32.90890 0.25080 'International Tables Volume C Table 6.1.1.4 (pp. 500-502)' 'Henke, Gullikson and Davis, At. Data and Nucl. Data Tables, 1993, 54, 2'

loop_
_geom_angle_atom_site_label_1
_geom_angle_atom_site_label_2
_geom_angle_atom_site_label_3
_geom_angle
_geom_angle_site_symmetry_1
_geom_angle_site_symmetry_3
_geom_angle_publ_flag
O003 Co01 O002 85.74(6) . . ?
N005 Co01 O002 93.89(6) . . ?
N005 Co01 O003 167.80(6) . . ?
N006 Co01 O002 175.82(6) . . ?
N006 Co01 O003 94.50(7) . . ?
N006 Co01 N005 84.99(7) . . ?
C00L Co01 O002 91.97(7) . . ?
C00L Co01 O003 90.15(7) . . ?
C00L Co01 N005 102.05(8) . . ?
C00L Co01 N006 92.20(7) . . ?
C00B O002 Co01 128.79(12) . . ?
C007 O003 Co01 128.68(12) . . ?
C008 N005 Co01 113.52(12) . . ?
C009 N005 Co01 125.17(13) . . ?
C009 N005 C008 120.61(16) . . ?
C00D N006 Co01 113.67(13) . . ?
C00G N006 Co01 125.50(14) . . ?
C00G N006 C00D 120.82(17) . . ?
C00K C007 O003 122.27(17) . . ?
C00Q C007 O003 119.15(17) . . ?
C00Q C007 C00K 118.57(17) . . ?
C00D C008 N005 113.47(16) . . ?
C00H C008 N005 126.15(18) . . ?
C00H C008 C00D 120.34(17) . . ?
H009 C009 N005 117.23(11) . . ?
C00C C009 N005 125.55(17) . . ?
C00C C009 H009 117.23(11) . . ?
C00E C00A C00B 117.64(17) . . ?
C00P C00A C00B 120.65(17) . . ?
C00P C00A C00E 121.67(17) . . ?
C00A C00B O002 119.28(16) . . ?
C00C C00B O002 122.09(17) . . ?
C00C C00B C00A 118.61(17) . . ?
C00B C00C C009 122.87(17) . . ?
C00F C00C C009 116.72(17) . . ?
C00F C00C C00B 120.41(17) . . ?
C008 C00D N006 113.82(16) . . ?
C00I C00D N006 126.34(18) . . ?
C00I C00D C008 119.83(18) . . ?
H00E C00E C00A 118.20(12) . . ?
C00J C00E C00A 123.60(18) . . ?
C00J C00E H00E 118.20(11) . . ?
H00F C00F C00C 119.88(11) . . ?
C00J C00F C00C 120.24(18) . . ?
C00J C00F H00F 119.88(11) . . ?
H00G C00G N006 117.06(11) . . ?
C00K C00G N006 125.89(18) . . ?
C00K C00G H00G 117.06(11) . . ?
H00H C00H C008 120.23(11) . . ?
C00R C00H C008 119.54(19) . . ?
C00R C00H H00H 120.23(12) . . ?
H00I C00I C00D 120.46(12) . . ?
C00N C00I C00D 119.08(19) . . ?
C00N C00I H00I 120.46(12) . . ?
C00F C00J C00E 119.26(18) . . ?
H00J C00J C00E 120.37(11) . . ?
H00J C00J C00F 120.37(11) . . ?
C00G C00K C007 122.93(18) . . ?
C00T C00K C007 120.14(18) . . ?
C00T C00K C00G 116.87(18) . . ?
H00a C00L Co01 110.07(6) . . ?
H00b C00L Co01 110.07(6) . . ?
H00b C00L H00a 108.4 . . ?
C00M C00L Co01 108.17(13) . . ?
C00M C00L H00a 110.07(11) . . ?
C00M C00L H00b 110.07(11) . . ?
C00L C00M O004 122.46(19) . . ?
H00c C00M O004 53.78(11) . . ?
H00c C00M C00L 107.95(11) . . ?
H00d C00M O004 53.45(11) . . ?
H00d C00M C00L 107.95(11) . . ?
H00d C00M H00c 107.2 . . ?
C010 C00M O004 120.12(19) . . ?
C010 C00M C00L 117.43(17) . . ?
C010 C00M H00c 107.95(12) . . ?
C010 C00M H00d 107.95(11) . . ?
H00N C00N C00I 119.34(12) . . ?
C00R C00N C00I 121.33(19) . . ?
C00R C00N H00N 119.34(12) . . ?
C00T C00O H00O 120.27(12) . . ?
C00V C00O H00O 120.27(12) . . ?
C00V C00O C00T 119.46(19) . . ?
C00S C00P C00A 111.34(17) . . ?
C00U C00P C00A 111.48(16) . . ?
C00U C00P C00S 106.89(16) . . ?
C00W C00P C00A 109.35(16) . . ?
C00W C00P C00S 108.04(17) . . ?
C00W C00P C00U 109.66(17) . . ?
C00V C00Q C007 118.05(19) . . ?
C00Y C00Q C007 120.45(18) . . ?
C00Y C00Q C00V 121.46(18) . . ?
C00N C00R C00H 119.82(19) . . ?
H00R C00R C00H 120.09(12) . . ?
H00R C00R C00N 120.09(12) . . ?
H00k C00S C00P 109.5 . . ?
H00l C00S C00P 109.5 . . ?
H00l C00S H00k 109.5 . . ?
H00m C00S C00P 109.5 . . ?
H00m C00S H00k 109.5 . . ?
H00m C00S H00l 109.5 . . ?
C00O C00T C00K 120.44(19) . . ?
H00T C00T C00K 119.78(12) . . ?
H00T C00T C00O 119.78(12) . . ?
H00p C00U C00P 109.5 . . ?
H00q C00U C00P 109.5 . . ?
H00q C00U H00p 109.5 . . ?
H00s C00U C00P 109.5 . . ?
H00s C00U H00p 109.5 . . ?
H00s C00U H00q 109.5 . . ?
C00Q C00V C00O 123.24(19) . . ?
H00V C00V C00O 118.38(12) . . ?
H00V C00V C00Q 118.38(13) . . ?
H00u C00W C00P 109.5 . . ?
H00w C00W C00P 109.5 . . ?
H00w C00W H00u 109.5 . . ?
H00x C00W C00P 109.5 . . ?
H00x C00W H00u 109.5 . . ?
H00x C00W H00w 109.5 . . ?
H C00X H00y 109.5 . . ?
Ha C00X H00y 109.5 . . ?
Ha C00X H 109.5 . . ?
C00Y C00X H00y 109.5 . . ?
C00Y C00X H 109.5 . . ?
C00Y C00X Ha 109.5 . . ?
C00X C00Y C00Q 110.52(19) . . ?
C00Z C00Y C00Q 109.11(18) . . ?
C00Z C00Y C00X 110.88(19) . . ?
C012 C00Y C00Q 111.87(19) . . ?
C012 C00Y C00X 107.0(2) . . ?
C012 C00Y C00Z 107.5(2) . . ?
H00z C00Z C00Y 109.5 . . ?
Hb C00Z C00Y 109.5 . . ?
Hb C00Z H00z 109.5 . . ?
Hc C00Z C00Y 109.5 . . ?
Hc C00Z H00z 109.5 . . ?
Hc C00Z Hb 109.5 . . ?
H01a C010 C00M 108.57(11) . . ?
H01b C010 C00M 108.57(11) . . ?
H01b C010 H01a 107.5 . . ?
C011 C010 C00M 114.79(19) . . ?
C011 C010 H01a 108.57(12) . . ?
C011 C010 H01b 108.57(13) . . ?
O0 C010 C00M 128.3(5) . . ?
O0 C010 H01a 60.2(4) . . ?
O0 C010 H01b 47.9(4) . . ?
O0 C010 C011 116.4(5) . . ?
H01c C011 C010 109.5 . . ?
H01d C011 C010 109.5 . . ?
H01d C011 H01c 109.5 . . ?
H01e C011 C010 109.5 . . ?
H01e C011 H01c 109.5 . . ?
H01e C011 H01d 109.5 . . ?
H01f C012 C00Y 109.5 . . ?
H01g C012 C00Y 109.5 . . ?
H01g C012 H01f 109.5 . . ?
H01h C012 C00Y 109.5 . . ?
H01h C012 H01f 109.5 . . ?
H01h C012 H01g 109.5 . . ?

loop_
_geom_bond_atom_site_label_1
_geom_bond_atom_site_label_2
_geom_bond_distance
_geom_bond_site_symmetry_2
_geom_bond_publ_flag
Co01 O002 1.8841(13) . ?
Co01 O003 1.8682(13) . ?
Co01 N005 1.8794(16) . ?
Co01 N006 1.8776(16) . ?
Co01 C00L 1.9859(19) . ?
O002 C00B 1.304(2) . ?
O003 C007 1.308(2) . ?
O004 C00M 1.228(2) . ?
N005 C008 1.424(2) . ?
N005 C009 1.311(3) . ?
N006 C00D 1.417(2) . ?
N006 C00G 1.310(3) . ?
C007 C00K 1.432(3) . ?
C007 C00Q 1.430(3) . ?
C008 C00D 1.398(3) . ?
C008 C00H 1.388(3) . ?
C009 H009 0.9300 . ?
C009 C00C 1.417(3) . ?
C00A C00B 1.448(3) . ?
C00A C00E 1.379(3) . ?
C00A C00P 1.536(3) . ?
C00B C00C 1.426(3) . ?
C00C C00F 1.426(3) . ?
C00D C00I 1.397(3) . ?
C00E H00E 0.9300 . ?
C00E C00J 1.414(3) . ?
C00F H00F 0.9300 . ?
C00F C00J 1.363(3) . ?
C00G H00G 0.9300 . ?
C00G C00K 1.411(3) . ?
C00H H00H 0.9300 . ?
C00H C00R 1.387(3) . ?
C00I H00I 0.9300 . ?
C00I C00N 1.379(3) . ?
C00J H00J 0.9300 . ?
C00K C00T 1.422(3) . ?
C00L H00a 0.9700 . ?
C00L H00b 0.9700 . ?
C00L C00M 1.464(3) . ?
C00M H00c 0.9700 . ?
C00M H00d 0.9700 . ?
C00M C010 1.512(3) . ?
C00N H00N 0.9300 . ?
C00N C00R 1.388(3) . ?
C00O H00O 0.9300 . ?
C00O C00T 1.357(3) . ?
C00O C00V 1.403(3) . ?
C00P C00S 1.538(3) . ?
C00P C00U 1.534(3) . ?
C00P C00W 1.534(3) . ?
C00Q C00V 1.386(3) . ?
C00Q C00Y 1.536(3) . ?
C00R H00R 0.9300 . ?
C00S H00k 0.9600 . ?
C00S H00l 0.9600 . ?
C00S H00m 0.9600 . ?
C00T H00T 0.9300 . ?
C00U H00p 0.9600 . ?
C00U H00q 0.9600 . ?
C00U H00s 0.9600 . ?
C00V H00V 0.9300 . ?
C00W H00u 0.9600 . ?
C00W H00w 0.9600 . ?
C00W H00x 0.9600 . ?
C00X H00y 0.9600 . ?
C00X H 0.9600 . ?
C00X Ha 0.9600 . ?
C00X C00Y 1.539(3) . ?
C00Y C00Z 1.535(3) . ?
C00Y C012 1.533(3) . ?
C00Z H00z 0.9600 . ?
C00Z Hb 0.9600 . ?
C00Z Hc 0.9600 . ?
C010 H01a 0.9700 . ?
C010 H01b 0.9700 . ?
C010 C011 1.516(3) . ?
C010 O0 1.110(7) . ?
C011 H01c 0.9600 . ?
C011 H01d 0.9600 . ?
C011 H01e 0.9600 . ?
C012 H01f 0.9600 . ?
C012 H01g 0.9600 . ?
C012 H01h 0.9600 . ?

loop_
_geom_torsion_atom_site_label_1
_geom_torsion_atom_site_label_2
_geom_torsion_atom_site_label_3
_geom_torsion_atom_site_label_4
_geom_torsion
_geom_torsion_site_symmetry_1
_geom_torsion_site_symmetry_2
_geom_torsion_site_symmetry_3
_geom_torsion_site_symmetry_4
_geom_torsion_publ_flag
Co01 O002 C00B C00A 174.78(15) . . . . ?
Co01 O002 C00B C00C -7.07(17) . . . . ?
Co01 O003 C007 C00K 3.98(17) . . . . ?
Co01 O003 C007 C00Q -176.68(16) . . . . ?
Co01 N005 C008 C00D -4.85(13) . . . . ?
Co01 N005 C008 C00H 172.85(13) . . . . ?
Co01 N005 C009 C00C -14.01(18) . . . . ?
Co01 N006 C00D C008 5.46(14) . . . . ?
Co01 N006 C00D C00I -174.90(13) . . . . ?
Co01 N006 C00G C00K -2.85(19) . . . . ?
Co01 C00L C00M O004 94.41(14) . . . . ?
Co01 C00L C00M C010 -85.78(14) . . . . ?
O002 C00B C00A C00E 173.21(18) . . . . ?
O002 C00B C00A C00P -9.3(2) . . . . ?
O002 C00B C00C C009 8.0(2) . . . . ?
O002 C00B C00C C00F -172.46(18) . . . . ?
O003 C007 C00K C00G -0.4(2) . . . . ?
O003 C007 C00K C00T 176.59(19) . . . . ?
O003 C007 C00Q C00V -175.9(2) . . . . ?
O003 C007 C00Q C00Y 1.9(2) . . . . ?
O004 C00M C010 C011 -21.4(2) . . . . ?
O004 C00M C010 O0 166.5(5) . . . . ?
N005 C008 C00D N006 -0.38(18) . . . . ?
N005 C008 C00D C00I 179.95(16) . . . . ?
N005 C008 C00H C00R 179.4(2) . . . . ?
N005 C009 C00C C00B 3.0(2) . . . . ?
N005 C009 C00C C00F -176.5(2) . . . . ?
N006 C00D C008 C00H -178.24(15) . . . . ?
N006 C00D C00I C00N -179.5(2) . . . . ?
N006 C00G C00K C007 -0.1(2) . . . . ?
N006 C00G C00K C00T -177.2(2) . . . . ?
C007 C00K C00T C00O 0.1(2) . . . . ?
C007 C00Q C00V C00O -1.8(2) . . . . ?
C007 C00Q C00Y C00X 57.9(2) . . . . ?
C007 C00Q C00Y C00Z -64.3(2) . . . . ?
C007 C00Q C00Y C012 177.0(2) . . . . ?
C008 C00D C00I C00N 0.2(2) . . . . ?
C008 C00H C00R C00N 1.8(2) . . . . ?
C009 C00C C00B C00A -173.82(18) . . . . ?
C009 C00C C00F C00J 177.00(17) . . . . ?
C00A C00B C00C C00F 5.7(2) . . . . ?
C00A C00E C00J C00F 1.9(2) . . . . ?
C00B C00C C00F C00J -2.6(2) . . . . ?
C00C C00F C00J C00E -1.3(2) . . . . ?
C00D C00I C00N C00R -1.4(2) . . . . ?
C00G C00K C00T C00O 177.32(19) . . . . ?
C00H C00R C00N C00I 0.4(2) . . . . ?
C00K C00T C00O C00V 1.7(2) . . . . ?
C00L C00M C010 C011 158.79(19) . . . . ?
C00L C00M C010 O0 -13.3(5) . . . . ?
C00O C00V C00Q C00Y -179.5(2) . . . . ?
